data_1513285
loop_
_publ_author_name
'Onishi, Naoya'
'Shiotsuki, Masashi'
'Sanda, Fumio'
'Masuda, Toshio'

_publ_section_title
;
 Polymerization of Phenylacetylenes with Rhodium Zwitterionic Complexes:
 Enhanced Catalytic Activity by \p-Acidic Diene Ligands
;
_journal_issue 12
_journal_name_full Macromolecules
_journal_page_first 4071
_journal_paper_doi 10.1021/ma900293t
_journal_volume 42
_journal_year 2009
_chemical_formula_moiety 'C32 H30 B Cl2 Rh '
_chemical_formula_sum 'C32 H30 B Cl2 Rh'
_chemical_formula_weight 599.21
_space_group_IT_number 14
_symmetry_cell_setting monoclinic
_symmetry_Int_Tables_number 14
_symmetry_space_group_name_Hall '-P 2yn'
_symmetry_space_group_name_H-M 'P 1 21/n 1'
_cell_angle_alpha 90.0000
_cell_angle_beta 93.498(5)
_cell_angle_gamma 90.0000
_cell_formula_units_Z 4
_cell_length_a 10.3734(8)
_cell_length_b 9.5048(7)
_cell_length_c 27.270(3)
_cell_measurement_reflns_used 7428
_cell_measurement_temperature 143.15
_cell_measurement_theta_max 27.5
_cell_measurement_theta_min 3.0
_cell_volume 2683.7(4)
_computing_cell_refinement CrystalClear
_computing_data_collection CrystalClear
_computing_data_reduction CrystalStructure
_computing_publication_material 'CrystalStructure 3.7.0'
_computing_structure_refinement CRYSTALS
_computing_structure_solution SIR92
_diffrn_detector_area_resol_mean 14.63
_diffrn_measured_fraction_theta_full 0.993
_diffrn_measured_fraction_theta_max 0.993
_diffrn_measurement_device_type 'Rigaku Saturn'
_diffrn_measurement_method \w
_diffrn_radiation_type 'Mo K\a'
_diffrn_radiation_wavelength 0.71070
_diffrn_reflns_av_R_equivalents 0.059
_diffrn_reflns_limit_h_max 13
_diffrn_reflns_limit_h_min -13
_diffrn_reflns_limit_k_max 7
_diffrn_reflns_limit_k_min -12
_diffrn_reflns_limit_l_max 33
_diffrn_reflns_limit_l_min -35
_diffrn_reflns_number 19419
_diffrn_reflns_theta_full 27.47
_diffrn_reflns_theta_max 27.47
_exptl_absorpt_coefficient_mu 0.854
_exptl_absorpt_correction_T_max 0.843
_exptl_absorpt_correction_T_min 0.729
_exptl_absorpt_correction_type multi-scan
_exptl_absorpt_process_details 'Jacobson, R. (1998) Private communication'
_exptl_crystal_colour colorless
_exptl_crystal_density_diffrn 1.483
_exptl_crystal_density_method 'not measured'
_exptl_crystal_description prism
_exptl_crystal_F_000 1224.00
_exptl_crystal_size_max 0.20
_exptl_crystal_size_mid 0.10
_exptl_crystal_size_min 0.05
_refine_diff_density_max 7.87
_refine_diff_density_min -6.97
_refine_ls_extinction_method none
_refine_ls_goodness_of_fit_ref 1.090
_refine_ls_hydrogen_treatment refall
_refine_ls_number_parameters 355
_refine_ls_number_reflns 12940
_refine_ls_R_factor_gt 0.0732
_refine_ls_shift/su_max 0.0000
_refine_ls_structure_factor_coef F
_refine_ls_weighting_details
;
    Chebychev polynomial with 3 parameters (Carruthers & Watkin, 1979)
    12.2741    -4.2296    7.0784
;
_refine_ls_weighting_scheme calc
_refine_ls_wR_factor_ref 0.0798
_reflns_number_gt 12940
_reflns_number_total 6115
_reflns_threshold_expression F^2^>2.0\s(F^2^)
_cod_data_source_file ma900293tsup3.cif
_cod_data_source_block '__Shiotsuki081007c'
_cod_original_formula_sum 'C32 H30 B Cl2 Rh '
_cod_database_code 1513285

loop_
_symmetry_equiv_pos_site_id
_symmetry_equiv_pos_as_xyz
1 +X,+Y,+Z
2 1/2-X,1/2+Y,1/2-Z
3 -X,-Y,-Z
4 1/2+X,1/2-Y,1/2+Z

loop_
_atom_site_label
_atom_site_type_symbol
_atom_site_fract_x
_atom_site_fract_y
_atom_site_fract_z
_atom_site_U_iso_or_equiv
_atom_site_adp_type
_atom_site_occupancy
_atom_site_symmetry_multiplicity
_atom_site_calc_flag
_atom_site_refinement_flags
Rh(1) Rh 0.76586(3) -0.18259(3) 0.892720(10) 0.02279(7) Uani 1.00 1 d .
Cl(1) Cl 0.1647(2) -0.0004(3) 0.77851(11) 0.1673(12) Uani 1.00 1 d .
Cl(2) Cl 0.4053(2) 0.0378(3) 0.73517(9) 0.1517(11) Uani 1.00 1 d .
C(1) C 0.7536(3) 0.0089(3) 0.94761(12) 0.0225(9) Uani 1.00 1 d .
C(2) C 0.6509(3) -0.0909(3) 0.95117(13) 0.0248(9) Uani 1.00 1 d .
C(3) C 0.6708(4) -0.2331(4) 0.96437(14) 0.0316(11) Uani 1.00 1 d .
C(4) C 0.7955(4) -0.2860(4) 0.96909(13) 0.0305(10) Uani 1.00 1 d .
C(5) C 0.8990(3) -0.1949(4) 0.96086(13) 0.0314(10) Uani 1.00 1 d .
C(6) C 0.8790(3) -0.0499(3) 0.95188(12) 0.0233(9) Uani 1.00 1 d .
C(7) C 0.8563(3) 0.2533(3) 0.92199(13) 0.0233(9) Uani 1.00 1 d .
C(8) C 0.9048(3) 0.2114(4) 0.87721(14) 0.0300(10) Uani 1.00 1 d .
C(9) C 1.0083(3) 0.2778(4) 0.85735(14) 0.0311(11) Uani 1.00 1 d .
C(10) C 1.0694(3) 0.3904(4) 0.88173(14) 0.0313(10) Uani 1.00 1 d .
C(11) C 1.0264(3) 0.4328(4) 0.92584(13) 0.0285(10) Uani 1.00 1 d .
C(12) C 0.9231(3) 0.3646(4) 0.94579(13) 0.0257(9) Uani 1.00 1 d .
C(13) C 0.7062(3) 0.2342(4) 0.99932(13) 0.0254(9) Uani 1.00 1 d .
C(14) C 0.6553(3) 0.3682(4) 1.00685(16) 0.0319(10) Uani 1.00 1 d .
C(15) C 0.6400(3) 0.4222(4) 1.05316(14) 0.0346(11) Uani 1.00 1 d .
C(16) C 0.6748(4) 0.3434(4) 1.09432(16) 0.0392(12) Uani 1.00 1 d .
C(17) C 0.7248(4) 0.2107(5) 1.08846(16) 0.0427(13) Uani 1.00 1 d .
C(18) C 0.7397(4) 0.1573(4) 1.04149(14) 0.0330(11) Uani 1.00 1 d .
C(19) C 0.6003(3) 0.2152(3) 0.90772(13) 0.0254(9) Uani 1.00 1 d .
C(20) C 0.6030(3) 0.2783(4) 0.86159(14) 0.0301(10) Uani 1.00 1 d .
C(21) C 0.4922(3) 0.3055(4) 0.83172(14) 0.0354(11) Uani 1.00 1 d .
C(22) C 0.3732(4) 0.2718(4) 0.84770(14) 0.0370(11) Uani 1.00 1 d .
C(23) C 0.3661(3) 0.2106(4) 0.89318(14) 0.0328(11) Uani 1.00 1 d .
C(24) C 0.4764(3) 0.1828(4) 0.92231(13) 0.0282(9) Uani 1.00 1 d .
C(25) C 0.6264(4) -0.2271(4) 0.83514(16) 0.0380(12) Uani 1.00 1 d .
C(26) C 0.6877(4) -0.1000(4) 0.82541(13) 0.0333(11) Uani 1.00 1 d .
C(27) C 0.7978(4) -0.1371(4) 0.79381(17) 0.0409(12) Uani 1.00 1 d .
C(28) C 0.8841(4) -0.2135(5) 0.83295(16) 0.0418(13) Uani 1.00 1 d .
C(29) C 0.8229(4) -0.3407(4) 0.84208(16) 0.0419(13) Uani 1.00 1 d .
C(30) C 0.6995(4) -0.3409(4) 0.80922(16) 0.0420(13) Uani 1.00 1 d .
C(31) C 0.7417(5) -0.2616(4) 0.76384(16) 0.0433(13) Uani 1.00 1 d .
C(32) C 0.3275(6) -0.0773(14) 0.7786(2) 0.189(4) Uani 1.00 1 d .
B(1) B 0.7295(3) 0.1801(4) 0.94318(14) 0.0240(9) Uani 1.00 1 d .
H(1) H 0.5696 -0.0532 0.9520 0.030 Uiso 1.00 1 c R
H(2) H 0.5885 -0.3006 0.9674 0.039 Uiso 1.00 1 c R
H(3) H 0.8101 -0.3902 0.9797 0.036 Uiso 1.00 1 c R
H(4) H 0.9795 -0.2242 0.9558 0.037 Uiso 1.00 1 c R
H(5) H 0.9556 0.0000 0.9475 0.028 Uiso 1.00 1 c R
H(6) H 0.8579 0.1292 0.8580 0.036 Uiso 1.00 1 c R
H(7) H 1.0447 0.2504 0.8233 0.038 Uiso 1.00 1 c R
H(8) H 1.1473 0.4326 0.8670 0.038 Uiso 1.00 1 c R
H(9) H 1.0593 0.4989 0.9401 0.034 Uiso 1.00 1 c R
H(10) H 0.9049 0.3936 0.9799 0.031 Uiso 1.00 1 c R
H(11) H 0.6199 0.4224 0.9806 0.038 Uiso 1.00 1 c R
H(12) H 0.6018 0.5047 1.0526 0.042 Uiso 1.00 1 c R
H(13) H 0.6767 0.3844 1.1338 0.047 Uiso 1.00 1 c R
H(14) H 0.7540 0.1565 1.1165 0.051 Uiso 1.00 1 c R
H(15) H 0.7763 0.0761 1.0402 0.040 Uiso 1.00 1 c R
H(16) H 0.6807 0.3085 0.8518 0.036 Uiso 1.00 1 c R
H(17) H 0.5065 0.3593 0.7968 0.042 Uiso 1.00 1 c R
H(18) H 0.2878 0.2962 0.8331 0.044 Uiso 1.00 1 c R
H(19) H 0.2878 0.1810 0.9045 0.039 Uiso 1.00 1 c R
H(20) H 0.4744 0.1399 0.9517 0.034 Uiso 1.00 1 c R
H(21) H 0.5629 -0.2374 0.8464 0.045 Uiso 1.00 1 c R
H(22) H 0.6741 -0.0187 0.8317 0.040 Uiso 1.00 1 c R
H(23) H 0.8292 -0.0750 0.7745 0.049 Uiso 1.00 1 c R
H(24) H 0.9534 -0.1859 0.8386 0.050 Uiso 1.00 1 c R
H(25) H 0.8706 -0.4331 0.8589 0.050 Uiso 1.00 1 c R
H(26) H 0.6517 -0.4358 0.8015 0.050 Uiso 1.00 1 c R
H(27) H 0.6767 -0.2424 0.7418 0.052 Uiso 1.00 1 c R
H(28) H 0.8160 -0.3138 0.7500 0.052 Uiso 1.00 1 c R
H(29) H 0.3679 -0.0567 0.8099 0.227 Uiso 1.00 1 c R
H(30) H 0.3330 -0.1755 0.7724 0.227 Uiso 1.00 1 c R

loop_
_atom_site_aniso_label
_atom_site_aniso_U_11
_atom_site_aniso_U_22
_atom_site_aniso_U_33
_atom_site_aniso_U_12
_atom_site_aniso_U_13
_atom_site_aniso_U_23
Rh(1) 0.02501(12) 0.02053(16) 0.02287(13) 0.00102(13) 0.00189(10) 0.00019(13)
Cl(1) 0.0764(14) 0.243(3) 0.183(2) -0.0256(17) 0.0099(15) -0.128(2)
Cl(2) 0.140(2) 0.234(3) 0.0848(15) -0.055(2) 0.0356(14) -0.0522(17)
C(1) 0.0278(18) 0.0210(19) 0.0189(17) -0.0009(14) 0.0018(14) -0.0005(14)
C(2) 0.0282(18) 0.019(2) 0.0276(19) 0.0012(14) 0.0073(15) -0.0020(15)
C(3) 0.041(2) 0.026(2) 0.028(2) -0.0021(17) 0.0100(17) -0.0019(16)
C(4) 0.042(2) 0.021(2) 0.027(2) 0.0019(16) -0.0033(17) 0.0078(15)
C(5) 0.0339(19) 0.032(2) 0.0277(19) 0.0081(17) -0.0055(15) 0.0028(17)
C(6) 0.0235(17) 0.024(2) 0.0219(18) 0.0005(14) -0.0024(14) -0.0015(15)
C(7) 0.0270(18) 0.0161(19) 0.0267(19) 0.0048(14) 0.0009(15) 0.0011(15)
C(8) 0.0295(19) 0.028(2) 0.032(2) -0.0032(15) 0.0027(16) -0.0052(16)
C(9) 0.031(2) 0.031(2) 0.032(2) 0.0017(15) 0.0092(17) 0.0004(17)
C(10) 0.0244(18) 0.031(2) 0.038(2) -0.0006(16) 0.0060(16) 0.0030(18)
C(11) 0.0255(18) 0.023(2) 0.036(2) -0.0014(15) -0.0061(16) -0.0005(16)
C(12) 0.0261(18) 0.027(2) 0.0241(19) 0.0036(14) 0.0000(14) 0.0009(15)
C(13) 0.0216(17) 0.027(2) 0.027(2) -0.0047(14) 0.0017(15) -0.0000(15)
C(14) 0.0255(18) 0.031(2) 0.040(2) -0.0049(16) 0.0027(17) -0.0053(18)
C(15) 0.031(2) 0.034(2) 0.040(2) -0.0044(17) 0.0087(17) -0.0172(19)
C(16) 0.040(2) 0.044(3) 0.035(2) -0.017(2) 0.0112(18) -0.016(2)
C(17) 0.053(2) 0.049(3) 0.027(2) -0.010(2) 0.0071(19) 0.002(2)
C(18) 0.041(2) 0.028(2) 0.030(2) -0.0012(17) 0.0056(17) 0.0013(17)
C(19) 0.0285(18) 0.020(2) 0.0278(19) -0.0002(14) 0.0005(15) -0.0051(15)
C(20) 0.0240(18) 0.034(2) 0.033(2) -0.0001(15) 0.0032(16) 0.0010(17)
C(21) 0.035(2) 0.041(2) 0.030(2) 0.0049(19) -0.0027(16) 0.0049(19)
C(22) 0.032(2) 0.046(2) 0.031(2) 0.0072(18) -0.0096(17) -0.0049(19)
C(23) 0.0260(18) 0.034(2) 0.039(2) 0.0016(16) 0.0026(16) -0.0099(18)
C(24) 0.0289(17) 0.026(2) 0.0300(19) 0.0028(17) 0.0059(14) 0.0003(17)
C(25) 0.033(2) 0.049(2) 0.032(2) -0.0052(19) -0.0015(18) -0.0030(19)
C(26) 0.046(2) 0.029(2) 0.024(2) 0.0088(19) -0.0035(17) 0.0006(17)
C(27) 0.049(2) 0.040(2) 0.035(2) -0.005(2) 0.007(2) 0.0062(19)
C(28) 0.034(2) 0.062(3) 0.030(2) 0.005(2) 0.0073(17) -0.009(2)
C(29) 0.058(2) 0.038(2) 0.030(2) 0.015(2) 0.0034(19) -0.0045(19)
C(30) 0.063(2) 0.030(2) 0.033(2) -0.010(2) -0.000(2) -0.0083(18)
C(31) 0.066(3) 0.040(2) 0.025(2) 0.002(2) 0.003(2) -0.0033(19)
C(32) 0.066(4) 0.456(18) 0.048(4) 0.098(7) 0.013(3) 0.079(7)
B(1) 0.0262(18) 0.021(2) 0.026(2) 0.0006(18) 0.0034(15) -0.0046(18)

loop_
_atom_type_symbol
_atom_type_description
_atom_type_scat_dispersion_real
_atom_type_scat_dispersion_imag
_atom_type_scat_source
C C 0.003 0.002
;
International Tables for Crystallography
(1992, Vol. C, Tables 4.2.6.8 and 6.1.1.4)
;
H H 0.000 0.000
;
International Tables for Crystallography
(1992, Vol. C, Table 6.1.1.4)
;
B B 0.001 0.001
;
International Tables for Crystallography
(1992, Vol. C, Tables 4.2.6.8 and 6.1.1.4)
;
Rh Rh -1.118 0.919
;
International Tables for Crystallography
(1992, Vol. C, Tables 4.2.6.8 and 6.1.1.4)
;
Cl Cl 0.148 0.159
;
International Tables for Crystallography
(1992, Vol. C, Tables 4.2.6.8 and 6.1.1.4)
;

loop_
_geom_angle_atom_site_label_1
_geom_angle_atom_site_label_2
_geom_angle_atom_site_label_3
_geom_angle
C(1) Rh(1) C(2) 36.25(12)
C(1) Rh(1) C(3) 65.12(13)
C(1) Rh(1) C(4) 76.46(12)
C(1) Rh(1) C(5) 64.60(13)
C(1) Rh(1) C(6) 35.18(12)
C(1) Rh(1) C(25) 124.34(14)
C(1) Rh(1) C(26) 103.37(14)
C(1) Rh(1) C(28) 130.51(15)
C(1) Rh(1) C(29) 166.60(15)
C(2) Rh(1) C(3) 36.35(13)
C(2) Rh(1) C(4) 64.40(13)
C(2) Rh(1) C(5) 75.96(13)
C(2) Rh(1) C(6) 63.75(13)
C(2) Rh(1) C(25) 103.80(15)
C(2) Rh(1) C(26) 106.42(14)
C(2) Rh(1) C(28) 164.92(15)
C(2) Rh(1) C(29) 156.19(15)
C(3) Rh(1) C(4) 35.10(14)
C(3) Rh(1) C(5) 63.86(14)
C(3) Rh(1) C(6) 75.28(13)
C(3) Rh(1) C(25) 106.32(15)
C(3) Rh(1) C(26) 131.01(15)
C(3) Rh(1) C(28) 157.76(16)
C(3) Rh(1) C(29) 123.43(16)
C(4) Rh(1) C(5) 35.97(14)
C(4) Rh(1) C(6) 64.41(13)
C(4) Rh(1) C(25) 129.31(15)
C(4) Rh(1) C(26) 165.03(15)
C(4) Rh(1) C(28) 125.71(15)
C(4) Rh(1) C(29) 104.80(15)
C(5) Rh(1) C(6) 36.06(13)
C(5) Rh(1) C(25) 164.13(15)
C(5) Rh(1) C(26) 157.05(15)
C(5) Rh(1) C(28) 105.85(15)
C(5) Rh(1) C(29) 108.38(15)
C(6) Rh(1) C(25) 157.55(15)
C(6) Rh(1) C(26) 123.74(14)
C(6) Rh(1) C(28) 108.64(15)
C(6) Rh(1) C(29) 133.03(15)
C(25) Rh(1) C(26) 38.67(16)
C(25) Rh(1) C(28) 78.61(16)
C(25) Rh(1) C(29) 65.47(17)
C(26) Rh(1) C(28) 65.97(16)
C(26) Rh(1) C(29) 78.92(16)
C(28) Rh(1) C(29) 38.14(17)
Rh(1) C(1) C(2) 66.6(2)
Rh(1) C(1) C(6) 70.3(2)
Rh(1) C(1) B(1) 136.6(2)
C(2) C(1) C(6) 114.6(3)
C(2) C(1) B(1) 123.2(3)
C(6) C(1) B(1) 122.0(3)
Rh(1) C(2) C(1) 77.2(2)
Rh(1) C(2) C(3) 74.4(2)
C(1) C(2) C(3) 123.6(3)
Rh(1) C(3) C(2) 69.2(2)
Rh(1) C(3) C(4) 73.0(2)
C(2) C(3) C(4) 119.5(3)
Rh(1) C(4) C(3) 71.9(2)
Rh(1) C(4) C(5) 69.8(2)
C(3) C(4) C(5) 118.6(3)
Rh(1) C(5) C(4) 74.2(2)
Rh(1) C(5) C(6) 74.3(2)
C(4) C(5) C(6) 121.5(3)
Rh(1) C(6) C(1) 74.5(2)
Rh(1) C(6) C(5) 69.6(2)
C(1) C(6) C(5) 121.6(3)
C(8) C(7) C(12) 115.0(3)
C(8) C(7) B(1) 121.9(3)
C(12) C(7) B(1) 123.1(3)
C(7) C(8) C(9) 122.6(3)
C(8) C(9) C(10) 120.4(3)
C(9) C(10) C(11) 118.9(3)
C(10) C(11) C(12) 120.4(3)
C(7) C(12) C(11) 122.8(3)
C(14) C(13) C(18) 115.8(3)
C(14) C(13) B(1) 119.9(3)
C(18) C(13) B(1) 124.2(3)
C(13) C(14) C(15) 122.5(3)
C(14) C(15) C(16) 120.3(3)
C(15) C(16) C(17) 119.0(4)
C(16) C(17) C(18) 120.2(4)
C(13) C(18) C(17) 122.2(3)
C(20) C(19) C(24) 114.8(3)
C(20) C(19) B(1) 124.0(3)
C(24) C(19) B(1) 121.3(3)
C(19) C(20) C(21) 123.1(3)
C(20) C(21) C(22) 119.9(3)
C(21) C(22) C(23) 118.9(3)
C(22) C(23) C(24) 120.8(3)
C(19) C(24) C(23) 122.5(3)
Rh(1) C(25) C(26) 70.7(2)
Rh(1) C(25) C(30) 98.7(2)
C(26) C(25) C(30) 106.4(3)
Rh(1) C(26) C(25) 70.6(2)
Rh(1) C(26) C(27) 98.3(2)
C(25) C(26) C(27) 105.9(3)
C(26) C(27) C(28) 98.2(3)
C(26) C(27) C(31) 102.0(3)
C(28) C(27) C(31) 101.1(3)
Rh(1) C(28) C(27) 97.4(2)
Rh(1) C(28) C(29) 72.1(2)
C(27) C(28) C(29) 106.4(3)
Rh(1) C(29) C(28) 69.8(2)
Rh(1) C(29) C(30) 97.2(2)
C(28) C(29) C(30) 105.8(3)
C(25) C(30) C(29) 98.7(3)
C(25) C(30) C(31) 101.5(3)
C(29) C(30) C(31) 101.7(3)
C(27) C(31) C(30) 93.9(3)
Cl(1) C(32) Cl(2) 101.7(5)
C(1) B(1) C(7) 109.0(2)
C(1) B(1) C(13) 105.7(2)
C(1) B(1) C(19) 111.0(2)
C(7) B(1) C(13) 111.4(3)
C(7) B(1) C(19) 110.7(3)
C(13) B(1) C(19) 108.9(2)
Rh(1) C(2) H(1) 134.8
C(1) C(2) H(1) 115.5
C(3) C(2) H(1) 119.2
Rh(1) C(3) H(2) 125.2
C(2) C(3) H(2) 119.2
C(4) C(3) H(2) 121.1
Rh(1) C(4) H(3) 131.8
C(3) C(4) H(3) 119.3
C(5) C(4) H(3) 122.0
Rh(1) C(5) H(4) 114.8
C(4) C(5) H(4) 123.9
C(6) C(5) H(4) 113.8
Rh(1) C(6) H(5) 125.7
C(1) C(6) H(5) 124.8
C(5) C(6) H(5) 113.5
C(7) C(8) H(6) 117.8
C(9) C(8) H(6) 119.7
C(8) C(9) H(7) 124.0
C(10) C(9) H(7) 115.6
C(9) C(10) H(8) 117.9
C(11) C(10) H(8) 123.1
C(10) C(11) H(9) 120.2
C(12) C(11) H(9) 119.3
C(7) C(12) H(10) 121.5
C(11) C(12) H(10) 115.4
C(13) C(14) H(11) 121.5
C(15) C(14) H(11) 115.6
C(14) C(15) H(12) 113.1
C(16) C(15) H(12) 126.5
C(15) C(16) H(13) 124.7
C(17) C(16) H(13) 115.9
C(16) C(17) H(14) 120.3
C(18) C(17) H(14) 119.4
C(13) C(18) H(15) 121.8
C(17) C(18) H(15) 115.8
C(19) C(20) H(16) 117.9
C(21) C(20) H(16) 118.9
C(20) C(21) H(17) 116.3
C(22) C(21) H(17) 123.8
C(21) C(22) H(18) 128.9
C(23) C(22) H(18) 111.7
C(22) C(23) H(19) 121.6
C(24) C(23) H(19) 117.5
C(19) C(24) H(20) 115.0
C(23) C(24) H(20) 122.4
Rh(1) C(25) H(21) 107.4
C(26) C(25) H(21) 127.7
C(30) C(25) H(21) 125.0
Rh(1) C(26) H(22) 103.5
C(25) C(26) H(22) 134.4
C(27) C(26) H(22) 119.6
C(26) C(27) H(23) 120.8
C(28) C(27) H(23) 121.3
C(31) C(27) H(23) 110.3
Rh(1) C(28) H(24) 112.0
C(27) C(28) H(24) 118.3
C(29) C(28) H(24) 133.4
Rh(1) C(29) H(25) 115.2
C(28) C(29) H(25) 124.9
C(30) C(29) H(25) 126.2
C(25) C(30) H(26) 117.7
C(29) C(30) H(26) 119.5
C(31) C(30) H(26) 114.7
C(27) C(31) H(27) 116.6
C(27) C(31) H(28) 107.8
C(30) C(31) H(27) 113.6
C(30) C(31) H(28) 108.8
H(27) C(31) H(28) 114.2
Cl(1) C(32) H(29) 105.9
Cl(1) C(32) H(30) 117.0
Cl(2) C(32) H(29) 105.7
Cl(2) C(32) H(30) 116.1
H(29) C(32) H(30) 109.5

loop_
_geom_bond_atom_site_label_1
_geom_bond_atom_site_label_2
_geom_bond_distance
Rh(1) C(1) 2.365(3)
Rh(1) C(2) 2.226(3)
Rh(1) C(3) 2.293(4)
Rh(1) C(4) 2.306(3)
Rh(1) C(5) 2.249(3)
Rh(1) C(6) 2.311(3)
Rh(1) C(25) 2.112(4)
Rh(1) C(26) 2.112(3)
Rh(1) C(28) 2.119(4)
Rh(1) C(29) 2.149(4)
Cl(1) C(32) 1.840(8)
Cl(2) C(32) 1.834(10)
C(1) C(2) 1.434(5)
C(1) C(6) 1.414(5)
C(1) B(1) 1.649(5)
C(2) C(3) 1.411(5)
C(3) C(4) 1.387(5)
C(4) C(5) 1.408(5)
C(5) C(6) 1.413(5)
C(7) C(8) 1.406(5)
C(7) C(12) 1.402(5)
C(7) B(1) 1.625(5)
C(8) C(9) 1.383(5)
C(9) C(10) 1.392(5)
C(10) C(11) 1.369(5)
C(11) C(12) 1.391(5)
C(13) C(14) 1.399(5)
C(13) C(18) 1.389(5)
C(13) B(1) 1.647(5)
C(14) C(15) 1.381(6)
C(15) C(16) 1.379(6)
C(16) C(17) 1.377(6)
C(17) C(18) 1.395(6)
C(19) C(20) 1.396(5)
C(19) C(24) 1.402(5)
C(19) B(1) 1.638(5)
C(20) C(21) 1.392(5)
C(21) C(22) 1.372(5)
C(22) C(23) 1.376(5)
C(23) C(24) 1.379(5)
C(25) C(26) 1.399(6)
C(25) C(30) 1.519(6)
C(26) C(27) 1.514(6)
C(27) C(28) 1.534(6)
C(27) C(31) 1.533(6)
C(28) C(29) 1.395(6)
C(29) C(30) 1.518(6)
C(30) C(31) 1.536(6)
C(2) H(1) 0.918
C(3) H(2) 1.075
C(4) H(3) 1.041
C(5) H(4) 0.899
C(6) H(5) 0.939
C(8) H(6) 1.044
C(9) H(7) 1.056
C(10) H(8) 1.007
C(11) H(9) 0.804
C(12) H(10) 0.999
C(14) H(11) 0.938
C(15) H(12) 0.879
C(16) H(13) 1.145
C(17) H(14) 0.956
C(18) H(15) 0.862
C(20) H(16) 0.911
C(21) H(17) 1.099
C(22) H(18) 0.976
C(23) H(19) 0.930
C(24) H(20) 0.902
C(25) H(21) 0.751
C(26) H(22) 0.806
C(27) H(23) 0.867
C(28) H(24) 0.772
C(29) H(25) 1.095
C(30) H(26) 1.044
C(31) H(27) 0.893
C(31) H(28) 1.010
C(32) H(29) 0.950
C(32) H(30) 0.950

loop_
_geom_contact_atom_site_label_1
_geom_contact_atom_site_label_2
_geom_contact_distance
_geom_contact_site_symmetry_2
Cl(2) C(10) 3.507(4) 64602
C(3) C(24) 3.562(5) 65703
C(4) C(11) 3.595(5) 75703
C(5) C(12) 3.452(5) 75703
C(10) Cl(2) 3.507(4) 65602
C(10) C(22) 3.524(5) 65501
C(10) C(23) 3.517(5) 65501
C(11) C(4) 3.595(5) 75703
C(12) C(5) 3.452(5) 75703
C(22) C(10) 3.524(5) 45501
C(23) C(10) 3.517(5) 45501
C(24) C(3) 3.562(5) 65703
Cl(1) H(7) 2.985 45501
Cl(1) H(14) 3.289 65703
Cl(1) H(17) 2.950 54602
Cl(1) H(18) 3.401 .
Cl(1) H(23) 3.546 45501
Cl(1) H(24) 3.322 45501
Cl(1) H(30) 3.387 55602
Cl(2) H(7) 3.221 64602
Cl(2) H(8) 2.978 64602
Cl(2) H(18) 3.507 54602
Cl(2) H(25) 3.578 65602
Cl(2) H(28) 3.221 65602
C(2) H(20) 3.056 65703
C(3) H(11) 3.350 54501
C(3) H(12) 3.567 54501
C(3) H(20) 2.951 65703
C(4) H(9) 3.544 54501
C(4) H(9) 3.470 75703
C(4) H(10) 3.257 54501
C(4) H(10) 3.481 75703
C(4) H(11) 3.342 54501
C(5) H(5) 3.390 75703
C(5) H(9) 3.417 54501
C(5) H(10) 3.150 75703
C(5) H(15) 3.555 75703
C(6) H(5) 3.182 75703
C(6) H(15) 3.578 75703
C(7) H(25) 3.448 56501
C(8) H(25) 3.430 56501
C(8) H(27) 3.333 65602
C(9) H(18) 3.018 65501
C(9) H(19) 3.233 65501
C(9) H(25) 3.098 56501
C(9) H(27) 3.225 65602
C(10) H(13) 3.440 76703
C(10) H(18) 2.838 65501
C(10) H(19) 3.051 65501
C(10) H(25) 2.701 56501
C(11) H(3) 3.229 56501
C(11) H(3) 3.023 75703
C(11) H(4) 3.403 56501
C(11) H(10) 3.101 76703
C(11) H(25) 2.684 56501
C(12) H(3) 2.792 56501
C(12) H(3) 3.340 75703
C(12) H(4) 3.109 75703
C(12) H(9) 3.366 76703
C(12) H(10) 3.483 76703
C(12) H(25) 3.073 56501
C(13) H(2) 3.302 65703
C(13) H(4) 3.414 75703
C(14) H(2) 3.384 56501
C(14) H(2) 2.742 65703
C(14) H(3) 2.923 56501
C(14) H(9) 3.454 76703
C(14) H(11) 3.514 66703
C(14) H(12) 3.267 66703
C(15) H(2) 3.541 56501
C(15) H(2) 2.665 65703
C(15) H(3) 3.277 56501
C(15) H(8) 3.306 76703
C(15) H(9) 3.203 76703
C(15) H(11) 3.162 66703
C(16) H(2) 3.147 65703
C(16) H(8) 2.969 76703
C(16) H(9) 3.324 76703
C(16) H(21) 3.192 65703
C(17) H(1) 3.518 65703
C(17) H(4) 3.368 75703
C(17) H(21) 3.573 65703
C(17) H(29) 3.327 65703
C(18) H(1) 3.373 65703
C(18) H(4) 2.978 75703
C(18) H(5) 3.493 75703
C(18) H(19) 3.555 65703
C(19) H(12) 3.596 66703
C(20) H(26) 3.229 56501
C(20) H(28) 3.323 65602
C(21) H(13) 3.583 66703
C(21) H(26) 3.103 56501
C(21) H(28) 3.279 65602
C(22) H(7) 3.438 45501
C(22) H(8) 2.873 45501
C(22) H(12) 3.447 66703
C(22) H(13) 3.351 66703
C(22) H(29) 3.287 .
C(23) H(8) 3.149 45501
C(23) H(12) 3.092 66703
C(23) H(29) 3.408 .
C(24) H(2) 3.316 65703
C(24) H(12) 3.165 66703
C(25) H(29) 3.172 .
C(25) H(30) 3.435 .
C(26) H(28) 3.408 65602
C(26) H(29) 3.344 .
C(27) H(17) 3.292 64602
C(27) H(26) 3.295 65602
C(27) H(28) 3.477 65602
C(30) H(16) 3.538 54501
C(30) H(17) 3.487 54501
C(30) H(23) 3.189 64602
C(31) H(6) 3.574 64602
C(31) H(16) 3.368 64602
C(31) H(17) 3.377 64602
C(31) H(23) 3.227 64602
C(32) H(7) 3.550 64602
C(32) H(14) 3.125 65703
C(32) H(18) 3.422 54602
C(32) H(21) 3.340 .
H(1) C(17) 3.518 65703
H(1) C(18) 3.373 65703
H(1) H(1) 3.227 65703
H(1) H(20) 2.814 65703
H(2) C(13) 3.302 65703
H(2) C(14) 3.384 54501
H(2) C(14) 2.742 65703
H(2) C(15) 3.541 54501
H(2) C(15) 2.665 65703
H(2) C(16) 3.147 65703
H(2) C(24) 3.316 65703
H(2) H(11) 2.674 54501
H(2) H(11) 2.897 65703
H(2) H(12) 2.966 54501
H(2) H(12) 2.798 65703
H(2) H(20) 2.792 65703
H(3) C(11) 3.229 54501
H(3) C(11) 3.023 75703
H(3) C(12) 2.792 54501
H(3) C(12) 3.340 75703
H(3) C(14) 2.923 54501
H(3) C(15) 3.277 54501
H(3) H(9) 3.050 54501
H(3) H(9) 2.706 75703
H(3) H(10) 2.278 54501
H(3) H(10) 3.091 75703
H(3) H(11) 2.659 54501
H(3) H(12) 3.184 54501
H(4) C(11) 3.403 54501
H(4) C(12) 3.109 75703
H(4) C(13) 3.414 75703
H(4) C(17) 3.368 75703
H(4) C(18) 2.978 75703
H(4) H(5) 3.425 75703
H(4) H(9) 2.800 54501
H(4) H(10) 2.617 75703
H(4) H(14) 3.552 75703
H(4) H(15) 2.895 75703
H(5) C(5) 3.390 75703
H(5) C(6) 3.182 75703
H(5) C(18) 3.493 75703
H(5) H(4) 3.425 75703
H(5) H(5) 2.955 75703
H(5) H(15) 2.874 75703
H(6) C(31) 3.574 65602
H(6) H(27) 2.986 65602
H(6) H(28) 3.402 65602
H(7) Cl(1) 2.985 65501
H(7) Cl(2) 3.221 65602
H(7) C(22) 3.438 65501
H(7) C(32) 3.550 65602
H(7) H(18) 2.557 65501
H(7) H(19) 3.320 65501
H(7) H(27) 2.816 65602
H(7) H(30) 3.054 65602
H(8) Cl(2) 2.978 65602
H(8) C(15) 3.306 76703
H(8) C(16) 2.969 76703
H(8) C(22) 2.873 65501
H(8) C(23) 3.149 65501
H(8) H(12) 3.353 76703
H(8) H(13) 2.523 76703
H(8) H(18) 2.196 65501
H(8) H(19) 2.952 65501
H(8) H(25) 3.137 56501
H(9) C(4) 3.544 56501
H(9) C(4) 3.470 75703
H(9) C(5) 3.417 56501
H(9) C(12) 3.366 76703
H(9) C(14) 3.454 76703
H(9) C(15) 3.203 76703
H(9) C(16) 3.324 76703
H(9) H(3) 3.050 56501
H(9) H(3) 2.706 75703
H(9) H(4) 2.800 56501
H(9) H(9) 3.562 76703
H(9) H(10) 2.418 76703
H(9) H(12) 3.509 76703
H(9) H(25) 2.936 56501
H(10) C(4) 3.257 56501
H(10) C(4) 3.481 75703
H(10) C(5) 3.150 75703
H(10) C(11) 3.101 76703
H(10) C(12) 3.483 76703
H(10) H(3) 2.278 56501
H(10) H(3) 3.091 75703
H(10) H(4) 2.617 75703
H(10) H(9) 2.418 76703
H(10) H(10) 2.987 76703
H(11) C(3) 3.350 56501
H(11) C(4) 3.342 56501
H(11) C(14) 3.514 66703
H(11) C(15) 3.162 66703
H(11) H(2) 2.674 56501
H(11) H(2) 2.897 65703
H(11) H(3) 2.659 56501
H(11) H(11) 3.131 66703
H(11) H(12) 2.517 66703
H(12) C(3) 3.567 56501
H(12) C(14) 3.267 66703
H(12) C(19) 3.596 66703
H(12) C(22) 3.447 66703
H(12) C(23) 3.092 66703
H(12) C(24) 3.165 66703
H(12) H(2) 2.966 56501
H(12) H(2) 2.798 65703
H(12) H(3) 3.184 56501
H(12) H(8) 3.353 76703
H(12) H(9) 3.509 76703
H(12) H(11) 2.517 66703
H(12) H(12) 3.458 66703
H(12) H(19) 3.383 66703
H(12) H(20) 3.470 66703
H(13) C(10) 3.440 76703
H(13) C(21) 3.583 66703
H(13) C(22) 3.351 66703
H(13) H(8) 2.523 76703
H(13) H(18) 3.182 66703
H(13) H(21) 2.929 65703
H(13) H(29) 3.515 65703
H(13) H(30) 3.243 65703
H(14) Cl(1) 3.289 65703
H(14) C(32) 3.125 65703
H(14) H(4) 3.552 75703
H(14) H(19) 3.282 65703
H(14) H(21) 3.581 65703
H(14) H(24) 3.215 75703
H(14) H(29) 2.614 65703
H(14) H(30) 3.217 65703
H(15) C(5) 3.555 75703
H(15) C(6) 3.578 75703
H(15) H(4) 2.895 75703
H(15) H(5) 2.874 75703
H(15) H(19) 2.967 65703
H(15) H(20) 3.331 65703
H(16) C(30) 3.538 56501
H(16) C(31) 3.368 65602
H(16) H(25) 3.146 56501
H(16) H(26) 2.798 56501
H(16) H(27) 3.066 65602
H(16) H(28) 3.010 65602
H(17) Cl(1) 2.950 55602
H(17) C(27) 3.292 65602
H(17) C(30) 3.487 56501
H(17) C(31) 3.377 65602
H(17) H(23) 2.735 65602
H(17) H(26) 2.460 56501
H(17) H(28) 2.830 65602
H(18) Cl(1) 3.401 .
H(18) Cl(2) 3.507 55602
H(18) C(9) 3.018 45501
H(18) C(10) 2.838 45501
H(18) C(32) 3.422 55602
H(18) H(7) 2.557 45501
H(18) H(8) 2.196 45501
H(18) H(13) 3.182 66703
H(18) H(29) 3.522 .
H(18) H(30) 3.081 55602
H(19) C(9) 3.233 45501
H(19) C(10) 3.051 45501
H(19) C(18) 3.555 65703
H(19) H(7) 3.320 45501
H(19) H(8) 2.952 45501
H(19) H(12) 3.383 66703
H(19) H(14) 3.282 65703
H(19) H(15) 2.967 65703
H(19) H(29) 3.565 .
H(20) C(2) 3.056 65703
H(20) C(3) 2.951 65703
H(20) H(1) 2.814 65703
H(20) H(2) 2.792 65703
H(20) H(12) 3.470 66703
H(20) H(15) 3.331 65703
H(21) C(16) 3.192 65703
H(21) C(17) 3.573 65703
H(21) C(32) 3.340 .
H(21) H(13) 2.929 65703
H(21) H(14) 3.581 65703
H(21) H(29) 2.790 .
H(21) H(30) 3.086 .
H(22) H(28) 2.966 65602
H(22) H(29) 3.216 .
H(23) Cl(1) 3.546 65501
H(23) C(30) 3.189 65602
H(23) C(31) 3.227 65602
H(23) H(17) 2.735 64602
H(23) H(26) 2.477 65602
H(23) H(27) 3.192 65602
H(23) H(28) 2.959 65602
H(24) Cl(1) 3.322 65501
H(24) H(14) 3.215 75703
H(25) Cl(2) 3.578 64602
H(25) C(7) 3.448 54501
H(25) C(8) 3.430 54501
H(25) C(9) 3.098 54501
H(25) C(10) 2.701 54501
H(25) C(11) 2.684 54501
H(25) C(12) 3.073 54501
H(25) H(8) 3.137 54501
H(25) H(9) 2.936 54501
H(25) H(16) 3.146 54501
H(26) C(20) 3.229 54501
H(26) C(21) 3.103 54501
H(26) C(27) 3.295 64602
H(26) H(16) 2.798 54501
H(26) H(17) 2.460 54501
H(26) H(23) 2.477 64602
H(27) C(8) 3.333 64602
H(27) C(9) 3.225 64602
H(27) H(6) 2.986 64602
H(27) H(7) 2.816 64602
H(27) H(16) 3.066 64602
H(27) H(23) 3.192 64602
H(28) Cl(2) 3.221 64602
H(28) C(20) 3.323 64602
H(28) C(21) 3.279 64602
H(28) C(26) 3.408 64602
H(28) C(27) 3.477 64602
H(28) H(6) 3.402 64602
H(28) H(16) 3.010 64602
H(28) H(17) 2.830 64602
H(28) H(22) 2.966 64602
H(28) H(23) 2.959 64602
H(29) C(17) 3.327 65703
H(29) C(22) 3.287 .
H(29) C(23) 3.408 .
H(29) C(25) 3.172 .
H(29) C(26) 3.344 .
H(29) H(13) 3.515 65703
H(29) H(14) 2.614 65703
H(29) H(18) 3.522 .
H(29) H(19) 3.565 .
H(29) H(21) 2.790 .
H(29) H(22) 3.216 .
H(30) Cl(1) 3.387 54602
H(30) C(25) 3.435 .
H(30) H(7) 3.054 64602
H(30) H(13) 3.243 65703
H(30) H(14) 3.217 65703
H(30) H(18) 3.081 54602
H(30) H(21) 3.086 .

loop_
_geom_torsion_atom_site_label_1
_geom_torsion_atom_site_label_2
_geom_torsion_atom_site_label_3
_geom_torsion_atom_site_label_4
_geom_torsion
C(1) Rh(1) C(2) C(3) -130.8(3)
C(2) Rh(1) C(1) C(6) 129.6(3)
C(2) Rh(1) C(1) B(1) -114.2(4)
C(1) Rh(1) C(3) C(2) 29.6(2)
C(1) Rh(1) C(3) C(4) -102.2(2)
C(3) Rh(1) C(1) C(2) -29.7(2)
C(3) Rh(1) C(1) C(6) 99.9(2)
C(3) Rh(1) C(1) B(1) -143.9(3)
C(1) Rh(1) C(4) C(3) 65.8(2)
C(1) Rh(1) C(4) C(5) -65.2(2)
C(4) Rh(1) C(1) C(2) -65.0(2)
C(4) Rh(1) C(1) C(6) 64.6(2)
C(4) Rh(1) C(1) B(1) -179.2(3)
C(1) Rh(1) C(5) C(4) 102.3(2)
C(1) Rh(1) C(5) C(6) -27.7(2)
C(5) Rh(1) C(1) C(2) -101.2(2)
C(5) Rh(1) C(1) C(6) 28.4(2)
C(5) Rh(1) C(1) B(1) 144.6(3)
C(1) Rh(1) C(6) C(5) 133.1(3)
C(6) Rh(1) C(1) C(2) -129.6(3)
C(6) Rh(1) C(1) B(1) 116.2(4)
C(1) Rh(1) C(25) C(26) 66.1(2)
C(1) Rh(1) C(25) C(30) 170.5(2)
C(25) Rh(1) C(1) C(2) 63.7(2)
C(25) Rh(1) C(1) C(6) -166.8(2)
C(25) Rh(1) C(1) B(1) -50.6(4)
C(1) Rh(1) C(26) C(25) -129.1(2)
C(1) Rh(1) C(26) C(27) 126.9(2)
C(26) Rh(1) C(1) C(2) 99.6(2)
C(26) Rh(1) C(1) C(6) -130.8(2)
C(26) Rh(1) C(1) B(1) -14.6(3)
C(1) Rh(1) C(28) C(27) -85.5(2)
C(1) Rh(1) C(28) C(29) 169.6(2)
C(28) Rh(1) C(1) C(2) 169.3(2)
C(28) Rh(1) C(1) C(6) -61.2(2)
C(28) Rh(1) C(1) B(1) 55.1(4)
C(1) Rh(1) C(29) C(28) -36.2(7)
C(1) Rh(1) C(29) C(30) -140.5(5)
C(29) Rh(1) C(1) C(2) -162.0(5)
C(29) Rh(1) C(1) C(6) -32.5(7)
C(29) Rh(1) C(1) B(1) 83.7(7)
C(2) Rh(1) C(3) C(4) -131.7(3)
C(3) Rh(1) C(2) C(1) 130.8(3)
C(2) Rh(1) C(4) C(3) 29.4(2)
C(2) Rh(1) C(4) C(5) -101.7(2)
C(4) Rh(1) C(2) C(1) 102.4(2)
C(4) Rh(1) C(2) C(3) -28.4(2)
C(2) Rh(1) C(5) C(4) 65.6(2)
C(2) Rh(1) C(5) C(6) -64.5(2)
C(5) Rh(1) C(2) C(1) 66.0(2)
C(5) Rh(1) C(2) C(3) -64.8(2)
C(2) Rh(1) C(6) C(1) -30.6(2)
C(2) Rh(1) C(6) C(5) 102.6(2)
C(6) Rh(1) C(2) C(1) 29.69(19)
C(6) Rh(1) C(2) C(3) -101.1(2)
C(2) Rh(1) C(25) C(26) 99.2(2)
C(2) Rh(1) C(25) C(30) -156.5(2)
C(25) Rh(1) C(2) C(1) -130.4(2)
C(25) Rh(1) C(2) C(3) 98.9(2)
C(2) Rh(1) C(26) C(25) -91.7(2)
C(2) Rh(1) C(26) C(27) 164.3(2)
C(26) Rh(1) C(2) C(1) -90.3(2)
C(26) Rh(1) C(2) C(3) 138.9(2)
C(2) Rh(1) C(28) C(27) -60.5(6)
C(2) Rh(1) C(28) C(29) -165.4(5)
C(28) Rh(1) C(2) C(1) -32.9(6)
C(28) Rh(1) C(2) C(3) -163.6(5)
C(2) Rh(1) C(29) C(28) 170.7(3)
C(2) Rh(1) C(29) C(30) 66.4(4)
C(29) Rh(1) C(2) C(1) 169.8(3)
C(29) Rh(1) C(2) C(3) 39.0(4)
C(3) Rh(1) C(4) C(5) -131.0(3)
C(4) Rh(1) C(3) C(2) 131.7(3)
C(3) Rh(1) C(5) C(4) 28.9(2)
C(3) Rh(1) C(5) C(6) -101.1(2)
C(5) Rh(1) C(3) C(2) 102.2(2)
C(5) Rh(1) C(3) C(4) -29.6(2)
C(3) Rh(1) C(6) C(1) -67.5(2)
C(3) Rh(1) C(6) C(5) 65.6(2)
C(6) Rh(1) C(3) C(2) 65.5(2)
C(6) Rh(1) C(3) C(4) -66.2(2)
C(3) Rh(1) C(25) C(26) 136.8(2)
C(3) Rh(1) C(25) C(30) -118.8(2)
C(25) Rh(1) C(3) C(2) -91.2(2)
C(25) Rh(1) C(3) C(4) 137.0(2)
C(3) Rh(1) C(26) C(25) -60.6(3)
C(3) Rh(1) C(26) C(27) -164.6(2)
C(26) Rh(1) C(3) C(2) -56.7(2)
C(26) Rh(1) C(3) C(4) 171.6(2)
C(3) Rh(1) C(28) C(27) 145.7(3)
C(3) Rh(1) C(28) C(29) 40.8(5)
C(28) Rh(1) C(3) C(2) 168.8(3)
C(28) Rh(1) C(3) C(4) 37.1(5)
C(3) Rh(1) C(29) C(28) -162.8(2)
C(3) Rh(1) C(29) C(30) 93.0(2)
C(29) Rh(1) C(3) C(2) -162.3(2)
C(29) Rh(1) C(3) C(4) 66.0(2)
C(4) Rh(1) C(5) C(6) -130.0(3)
C(5) Rh(1) C(4) C(3) 131.0(3)
C(4) Rh(1) C(6) C(1) -103.2(2)
C(4) Rh(1) C(6) C(5) 29.9(2)
C(6) Rh(1) C(4) C(3) 101.0(2)
C(6) Rh(1) C(4) C(5) -30.0(2)
C(4) Rh(1) C(25) C(26) 167.2(2)
C(4) Rh(1) C(25) C(30) -88.4(3)
C(25) Rh(1) C(4) C(3) -57.7(3)
C(25) Rh(1) C(4) C(5) 171.2(2)
C(4) Rh(1) C(26) C(25) -41.6(6)
C(4) Rh(1) C(26) C(27) -145.6(5)
C(26) Rh(1) C(4) C(3) -25.3(6)
C(26) Rh(1) C(4) C(5) -156.4(5)
C(4) Rh(1) C(28) C(27) 171.0(2)
C(4) Rh(1) C(28) C(29) 66.0(3)
C(28) Rh(1) C(4) C(3) -163.7(2)
C(28) Rh(1) C(4) C(5) 65.3(2)
C(4) Rh(1) C(29) C(28) -129.9(2)
C(4) Rh(1) C(29) C(30) 125.9(2)
C(29) Rh(1) C(4) C(3) -128.0(2)
C(29) Rh(1) C(4) C(5) 101.0(2)
C(5) Rh(1) C(6) C(1) -133.1(3)
C(6) Rh(1) C(5) C(4) 130.0(3)
C(5) Rh(1) C(25) C(26) -173.7(5)
C(5) Rh(1) C(25) C(30) -69.3(6)
C(25) Rh(1) C(5) C(4) -25.6(6)
C(25) Rh(1) C(5) C(6) -155.6(5)
C(5) Rh(1) C(26) C(25) 175.6(3)
C(5) Rh(1) C(26) C(27) 71.6(4)
C(26) Rh(1) C(5) C(4) 164.6(3)
C(26) Rh(1) C(5) C(6) 34.6(4)
C(5) Rh(1) C(28) C(27) -155.3(2)
C(5) Rh(1) C(28) C(29) 99.7(2)
C(28) Rh(1) C(5) C(4) -129.9(2)
C(28) Rh(1) C(5) C(6) 100.0(2)
C(5) Rh(1) C(29) C(28) -92.5(2)
C(5) Rh(1) C(29) C(30) 163.3(2)
C(29) Rh(1) C(5) C(4) -90.0(2)
C(29) Rh(1) C(5) C(6) 139.9(2)
C(6) Rh(1) C(25) C(26) 45.9(5)
C(6) Rh(1) C(25) C(30) 150.3(3)
C(25) Rh(1) C(6) C(1) 29.6(4)
C(25) Rh(1) C(6) C(5) 162.8(3)
C(6) Rh(1) C(26) C(25) -160.7(2)
C(6) Rh(1) C(26) C(27) 95.2(2)
C(26) Rh(1) C(6) C(1) 62.3(2)
C(26) Rh(1) C(6) C(5) -164.6(2)
C(6) Rh(1) C(28) C(27) -117.6(2)
C(6) Rh(1) C(28) C(29) 137.4(2)
C(28) Rh(1) C(6) C(1) 135.3(2)
C(28) Rh(1) C(6) C(5) -91.5(2)
C(6) Rh(1) C(29) C(28) -61.2(3)
C(6) Rh(1) C(29) C(30) -165.5(2)
C(29) Rh(1) C(6) C(1) 170.2(2)
C(29) Rh(1) C(6) C(5) -56.7(3)
C(25) Rh(1) C(26) C(27) -104.0(3)
C(26) Rh(1) C(25) C(30) 104.4(3)
C(25) Rh(1) C(28) C(27) 40.3(2)
C(25) Rh(1) C(28) C(29) -64.6(2)
C(28) Rh(1) C(25) C(26) -65.6(2)
C(28) Rh(1) C(25) C(30) 38.8(2)
C(25) Rh(1) C(29) C(28) 103.3(2)
C(25) Rh(1) C(29) C(30) -1.0(2)
C(29) Rh(1) C(25) C(26) -103.4(2)
C(29) Rh(1) C(25) C(30) 1.0(2)
C(26) Rh(1) C(28) C(27) 1.8(2)
C(26) Rh(1) C(28) C(29) -103.1(2)
C(28) Rh(1) C(26) C(25) 102.2(2)
C(28) Rh(1) C(26) C(27) -1.8(2)
C(26) Rh(1) C(29) C(28) 65.0(2)
C(26) Rh(1) C(29) C(30) -39.2(2)
C(29) Rh(1) C(26) C(25) 64.4(2)
C(29) Rh(1) C(26) C(27) -39.6(2)
C(28) Rh(1) C(29) C(30) -104.3(3)
C(29) Rh(1) C(28) C(27) 104.9(3)
Rh(1) C(1) C(2) C(3) 61.2(3)
Rh(1) C(1) C(6) C(5) -53.5(3)
Rh(1) C(1) B(1) C(7) -71.3(4)
Rh(1) C(1) B(1) C(13) 168.8(2)
Rh(1) C(1) B(1) C(19) 50.9(4)
C(2) C(1) C(6) Rh(1) 51.1(2)
C(2) C(1) C(6) C(5) -2.4(5)
C(6) C(1) C(2) Rh(1) -53.0(2)
C(6) C(1) C(2) C(3) 8.2(5)
C(2) C(1) B(1) C(7) -161.3(3)
C(2) C(1) B(1) C(13) 78.8(4)
C(2) C(1) B(1) C(19) -39.1(4)
B(1) C(1) C(2) Rh(1) 131.5(3)
B(1) C(1) C(2) C(3) -167.3(3)
C(6) C(1) B(1) C(7) 23.5(4)
C(6) C(1) B(1) C(13) -96.4(3)
C(6) C(1) B(1) C(19) 145.7(3)
B(1) C(1) C(6) Rh(1) -133.4(3)
B(1) C(1) C(6) C(5) 173.2(3)
Rh(1) C(2) C(3) C(4) 55.0(3)
C(1) C(2) C(3) Rh(1) -62.5(3)
C(1) C(2) C(3) C(4) -7.4(5)
Rh(1) C(3) C(4) C(5) 53.7(3)
C(2) C(3) C(4) Rh(1) -53.2(3)
C(2) C(3) C(4) C(5) 0.5(5)
Rh(1) C(4) C(5) C(6) 59.9(3)
C(3) C(4) C(5) Rh(1) -54.8(3)
C(3) C(4) C(5) C(6) 5.1(5)
Rh(1) C(5) C(6) C(1) 55.7(3)
C(4) C(5) C(6) Rh(1) -59.8(3)
C(4) C(5) C(6) C(1) -4.1(5)
C(8) C(7) C(12) C(11) 2.5(5)
C(12) C(7) C(8) C(9) -1.9(5)
C(8) C(7) B(1) C(1) 56.1(4)
C(8) C(7) B(1) C(13) 172.3(3)
C(8) C(7) B(1) C(19) -66.3(4)
B(1) C(7) C(8) C(9) 176.3(3)
C(12) C(7) B(1) C(1) -125.9(3)
C(12) C(7) B(1) C(13) -9.7(4)
C(12) C(7) B(1) C(19) 111.7(3)
B(1) C(7) C(12) C(11) -175.7(3)
C(7) C(8) C(9) C(10) 0.3(5)
C(8) C(9) C(10) C(11) 0.8(5)
C(9) C(10) C(11) C(12) -0.2(5)
C(10) C(11) C(12) C(7) -1.5(5)
C(14) C(13) C(18) C(17) -0.5(5)
C(18) C(13) C(14) C(15) 0.4(5)
C(14) C(13) B(1) C(1) -166.0(3)
C(14) C(13) B(1) C(7) 75.7(4)
C(14) C(13) B(1) C(19) -46.7(4)
B(1) C(13) C(14) C(15) -176.5(3)
C(18) C(13) B(1) C(1) 17.3(4)
C(18) C(13) B(1) C(7) -101.0(4)
C(18) C(13) B(1) C(19) 136.6(3)
B(1) C(13) C(18) C(17) 176.3(3)
C(13) C(14) C(15) C(16) -0.2(4)
C(14) C(15) C(16) C(17) -0.1(5)
C(16) C(17) C(18) C(13) 0.3(5)
C(20) C(19) C(24) C(23) 0.4(5)
C(24) C(19) C(20) C(21) -1.0(5)
C(20) C(19) B(1) C(1) -111.1(3)
C(20) C(19) B(1) C(7) 10.2(5)
C(20) C(19) B(1) C(13) 133.0(3)
B(1) C(19) C(20) C(21) 179.1(3)
C(24) C(19) B(1) C(1) 69.0(4)
C(24) C(19) B(1) C(7) -169.7(3)
C(24) C(19) B(1) C(13) -46.9(4)
B(1) C(19) C(24) C(23) -179.7(3)
C(19) C(20) C(21) C(22) 1.1(6)
C(20) C(21) C(22) C(23) -0.4(6)
C(21) C(22) C(23) C(24) -0.2(5)
C(22) C(23) C(24) C(19) 0.2(5)
Rh(1) C(25) C(26) C(27) 93.4(2)
Rh(1) C(25) C(30) C(29) -1.3(3)
Rh(1) C(25) C(30) C(31) -105.2(3)
C(26) C(25) C(30) C(29) 71.0(4)
C(26) C(25) C(30) C(31) -32.9(4)
C(30) C(25) C(26) Rh(1) -93.6(2)
C(30) C(25) C(26) C(27) -0.2(4)
Rh(1) C(26) C(27) C(28) 2.3(3)
Rh(1) C(26) C(27) C(31) 105.6(2)
C(25) C(26) C(27) C(28) -69.8(3)
C(25) C(26) C(27) C(31) 33.4(4)
C(26) C(27) C(28) Rh(1) -2.3(3)
C(26) C(27) C(28) C(29) 71.1(4)
C(26) C(27) C(31) C(30) -50.5(3)
C(28) C(27) C(31) C(30) 50.4(4)
C(31) C(27) C(28) Rh(1) -106.3(3)
C(31) C(27) C(28) C(29) -32.9(4)
Rh(1) C(28) C(29) C(30) 91.9(3)
C(27) C(28) C(29) Rh(1) -92.6(3)
C(27) C(28) C(29) C(30) -0.7(4)
Rh(1) C(29) C(30) C(25) 1.3(3)
Rh(1) C(29) C(30) C(31) 105.0(3)
C(28) C(29) C(30) C(25) -69.7(4)
C(28) C(29) C(30) C(31) 34.1(4)
C(25) C(30) C(31) C(27) 50.1(3)
C(29) C(30) C(31) C(27) -51.4(4)
